data_4106483
loop_
_publ_author_name
'Michael O'Neill'
'David A. Addy'
'Ian Riddlestone'
'Michael Kelly'
'Nicholas Phillips'
'Simon Aldridge'

_publ_contact_author 'Simon Aldridge'
_publ_contact_author_email simon.aldridge@chem.ox.ac.uk
_publ_contact_author_fax '+44 1865 272690'
_publ_section_title
;
 Borane to Boryl Hydride to Borylene Dihydride: Explicit Demonstration of
 Boron-to-Metal \a-Hydride Migration in Aminoborane Activation
;
_journal_name_full 'Journal of the American Chemical Society'
_journal_page_first 11500
_journal_page_last 11503
_journal_paper_doi 10.1021/ja2050748
_journal_volume 133
_journal_year 2011
_chemical_formula_moiety 'C15 H42 B Cl Ir N P3, C24 H12 B Cl8'
_chemical_formula_sum 'C39 H54 B2 Cl9 Ir N P3'
_chemical_formula_weight 1162.70
_space_group_IT_number 62
_symmetry_cell_setting orthorhombic
_symmetry_space_group_name_Hall '-P 2ac 2n'
_symmetry_space_group_name_H-M 'P n m a'
_atom_sites_solution_hydrogens difmap
_atom_sites_solution_primary direct
_audit_creation_date 11-05-26
_audit_creation_method CRYSTALS_ver_14.23
_cell_angle_alpha 90
_cell_angle_beta 90
_cell_angle_gamma 90
_cell_formula_units_Z 4
_cell_length_a 16.47060(10)
_cell_length_b 17.23380(10)
_cell_length_c 17.53330(10)
_cell_measurement_reflns_used 6222
_cell_measurement_temperature 150
_cell_measurement_theta_max 27
_cell_measurement_theta_min 5
_cell_volume 4976.85(5)
_computing_cell_refinement 'DENZO/SCALEPACK (Otwinowski & Minor, 1997)'
_computing_data_collection 'COLLECT (Nonius, 2001).'
_computing_data_reduction 'DENZO/SCALEPACK (Otwinowski & Minor, 1997)'
_computing_molecular_graphics 'CAMERON (Watkin et al., 1996)'
_computing_publication_material 'CRYSTALS (Betteridge et al., 2003)'
_computing_structure_refinement 'CRYSTALS (Betteridge et al., 2003)'
_computing_structure_solution 'SIR92 (Altomare et al., 1994)'
_diffrn_ambient_temperature 150
_diffrn_measured_fraction_theta_full 0.992
_diffrn_measured_fraction_theta_max 0.992
_diffrn_measurement_device Area
_diffrn_measurement_device_type 'Nonius KappaCCD'
_diffrn_measurement_method \w
_diffrn_radiation_monochromator graphite
_diffrn_radiation_type 'Mo K\a'
_diffrn_radiation_wavelength 0.71073
_diffrn_reflns_av_R_equivalents 0.018
_diffrn_reflns_limit_h_max 21
_diffrn_reflns_limit_h_min -21
_diffrn_reflns_limit_k_max 22
_diffrn_reflns_limit_k_min -22
_diffrn_reflns_limit_l_max 22
_diffrn_reflns_limit_l_min -22
_diffrn_reflns_number 54087
_diffrn_reflns_theta_full 26.924
_diffrn_reflns_theta_max 27.473
_diffrn_reflns_theta_min 5.128
_diffrn_standards_number 0
_exptl_absorpt_coefficient_mu 3.291
_exptl_absorpt_correction_T_max 0.59
_exptl_absorpt_correction_T_min 0.43
_exptl_absorpt_correction_type multi-scan
_exptl_absorpt_process_details 'DENZO/SCALEPACK (Otwinowski & Minor, 1997)'
_exptl_crystal_colour colourless
_exptl_crystal_density_diffrn 1.552
_exptl_crystal_description block
_exptl_crystal_F_000 2320
_exptl_crystal_size_max 0.280
_exptl_crystal_size_mid 0.260
_exptl_crystal_size_min 0.160
_refine_diff_density_max 1.05
_refine_diff_density_min -1.25
_refine_ls_extinction_method none
_refine_ls_goodness_of_fit_ref 0.9275
_refine_ls_hydrogen_treatment mixed
_refine_ls_matrix_type full
_refine_ls_number_parameters 274
_refine_ls_number_reflns 5845
_refine_ls_number_restraints 8
_refine_ls_R_factor_all 0.0313
_refine_ls_R_factor_gt 0.0247
_refine_ls_shift/su_max 0.0042217
_refine_ls_shift/su_mean 0.0001155
_refine_ls_structure_factor_coef Fsqd
_refine_ls_weighting_details
;
 Method, part 1, Chebychev polynomial, (Watkin, 1994, Prince, 1982) 
 [weight] = 1.0/[A~0~*T~0~(x)+A~1~*T~1~(x) ... +A~n-1~]*T~n-1~(x)] 
 where A~i~ are the Chebychev coefficients listed below and x= Fcalc/Fmax 
 Method = Robust Weighting (Prince, 1982) 
 W = [weight] * [1-(deltaF/6*sigmaF)^2^]^2^ 
 A~i~ are: 
 13.6 20.6 10.4 2.81 
;
_refine_ls_weighting_scheme calc
_refine_ls_wR_factor_all 0.0676
_refine_ls_wR_factor_gt 0.0610
_refine_ls_wR_factor_ref 0.0676
_reflns_limit_h_max 21
_reflns_limit_h_min 0
_reflns_limit_k_max 22
_reflns_limit_k_min 0
_reflns_limit_l_max 22
_reflns_limit_l_min 0
_reflns_number_gt 5082
_reflns_number_total 5845
_reflns_threshold_expression I>2.0\s(I)
_oxford_diffrn_Wilson_B_factor 1.53
_oxford_diffrn_Wilson_scale 84.63
_oxford_refine_ls_r_factor_ref 0.0313
_oxford_refine_ls_scale 0.11339(2)
_oxford_reflns_number_all 5845
_oxford_reflns_threshold_expression_ref I>-3.0\s(I)
_oxford_structure_analysis_title '5231505 005monp11'
_cod_data_source_file ja2050748_si_002_1.cif
_cod_data_source_block 4a.BAr(Cl)4
_cod_original_sg_symbol_H-M 'P n m a '
_cod_original_formula_sum 'C39 H54 B2 Cl9 Ir1 N1 P3'
_cod_database_code 4106483

loop_
_symmetry_equiv_pos_as_xyz
x,y,z
-x,-y,-z
-x+1/2,y+1/2,z+1/2
x+1/2,-y+1/2,-z+1/2
x,-y+1/2,z
-x,y+1/2,-z
-x+1/2,-y,z+1/2
x+1/2,y,-z+1/2

loop_
_atom_site_label
_atom_site_type_symbol
_atom_site_fract_x
_atom_site_fract_y
_atom_site_fract_z
_atom_site_U_iso_or_equiv
_atom_site_occupancy
_atom_site_adp_type
_atom_site_refinement_flags_posn
_atom_site_refinement_flags_adp
Ir1 Ir 0.701588(8) 0.2500 0.697939(7) 0.0178 1.0000 Uani S T
Cl2 Cl 0.57432(7) 0.2500 0.77337(7) 0.0394 1.0000 Uani S T
P3 P 0.68597(5) 0.38447(4) 0.69494(4) 0.0267 1.0000 Uani . .
C4 C 0.6624(3) 0.4299(2) 0.7860(2) 0.0456 1.0000 Uani . .
C5 C 0.6016(2) 0.4135(2) 0.6354(2) 0.0511 1.0000 Uani . .
C6 C 0.7685(2) 0.44318(19) 0.6592(2) 0.0389 1.0000 Uani . .
P7 P 0.78914(7) 0.2500 0.80551(5) 0.0218 1.0000 Uani S T
C8 C 0.8610(2) 0.3300(2) 0.81298(19) 0.0375 1.0000 Uani . .
C9 C 0.7384(3) 0.2500 0.8978(2) 0.0365 1.0000 Uani S T
B10 B 0.7823(3) 0.2500 0.6208(3) 0.0234 1.0000 Uani S T
N11 N 0.8367(2) 0.2500 0.56353(18) 0.0238 1.0000 Uani S T
C12 C 0.8163(3) 0.250000(7) 0.4804(2) 0.0306 1.0000 Uani DS T
C13 C 0.7714(2) 0.1769(2) 0.4582(2) 0.0455 1.0000 Uani . .
C14 C 0.9243(2) 0.250000(7) 0.5858(2) 0.0265 1.0000 Uani DS T
C15 C 0.9671(2) 0.3230(2) 0.5588(2) 0.0378 1.0000 Uani . .
Cl16 Cl 0.89402(4) 0.53332(4) 0.49518(4) 0.0296 1.0000 Uani . .
C17 C 0.80538(15) 0.58062(15) 0.52373(14) 0.0195 1.0000 Uani . .
C18 C 0.80920(15) 0.63903(15) 0.57834(14) 0.0179 1.0000 Uani . .
C19 C 0.73802(15) 0.67531(14) 0.60454(13) 0.0170 1.0000 Uani . .
C20 C 0.66434(16) 0.64985(15) 0.57236(14) 0.0197 1.0000 Uani . .
C21 C 0.66286(16) 0.59274(15) 0.51710(14) 0.0204 1.0000 Uani . .
C22 C 0.73257(17) 0.55616(15) 0.49172(14) 0.0219 1.0000 Uani . .
Cl23 Cl 0.56980(4) 0.56459(4) 0.47926(4) 0.0291 1.0000 Uani . .
B24 B 0.7384(2) 0.7500 0.6627(2) 0.0157 1.0000 Uani S T
C25 C 0.6581(2) 0.7500 0.71905(19) 0.0177 1.0000 Uani S T
C26 C 0.62529(15) 0.68066(15) 0.74779(15) 0.0205 1.0000 Uani . .
C27 C 0.56338(16) 0.68169(16) 0.80156(14) 0.0218 1.0000 Uani . .
Cl28 Cl 0.52543(5) 0.59439(4) 0.83711(5) 0.0353 1.0000 Uani . .
C29 C 0.5307(2) 0.750000(7) 0.8294(2) 0.0215 1.0000 Uani S T
C30 C 0.8133(2) 0.7500 0.7238(2) 0.0184 1.0000 Uani S T
C31 C 0.84197(16) 0.81913(16) 0.75570(16) 0.0238 1.0000 Uani . .
C32 C 0.89606(19) 0.8181(2) 0.81689(17) 0.0331 1.0000 Uani . .
Cl33 Cl 0.92641(7) 0.90573(7) 0.85726(6) 0.0570 1.0000 Uani . .
C34 C 0.9237(3) 0.750000(7) 0.8480(2) 0.0369 1.0000 Uani S T
H42 H 0.7087 0.4237 0.8196 0.0690 1.0000 Uiso R .
H41 H 0.6517 0.4845 0.7768 0.0687 1.0000 Uiso R .
H43 H 0.6150 0.4052 0.8073 0.0691 1.0000 Uiso R .
H51 H 0.6132 0.4007 0.5832 0.0767 1.0000 Uiso R .
H53 H 0.5938 0.4685 0.6390 0.0770 1.0000 Uiso R .
H52 H 0.5538 0.3866 0.6518 0.0766 1.0000 Uiso R .
H62 H 0.7802 0.4287 0.6076 0.0594 1.0000 Uiso R .
H61 H 0.8159 0.4361 0.6897 0.0590 1.0000 Uiso R .
H63 H 0.7525 0.4974 0.6603 0.0586 1.0000 Uiso R .
H82 H 0.8317 0.3780 0.8199 0.0556 1.0000 Uiso R .
H83 H 0.8968 0.3212 0.8556 0.0562 1.0000 Uiso R .
H81 H 0.8920 0.3322 0.7670 0.0554 1.0000 Uiso R .
H132 H 0.7619 0.1774 0.4041 0.0684 1.0000 Uiso R .
H131 H 0.8049 0.1318 0.4715 0.0691 1.0000 Uiso R .
H133 H 0.7196 0.1744 0.4841 0.0686 1.0000 Uiso R .
H151 H 1.0225 0.3231 0.5772 0.0568 1.0000 Uiso R .
H152 H 0.9386 0.3674 0.5794 0.0570 1.0000 Uiso R .
H153 H 0.9663 0.3249 0.5038 0.0570 1.0000 Uiso R .
H181 H 0.8601 0.6539 0.5981 0.0219 1.0000 Uiso R .
H201 H 0.6154 0.6721 0.5880 0.0242 1.0000 Uiso R .
H221 H 0.7297 0.5174 0.4551 0.0265 1.0000 Uiso R .
H261 H 0.6462 0.6325 0.7317 0.0248 1.0000 Uiso R .
H291 H 0.4886 0.7500 0.8649 0.0262 1.0000 Uiso RS .
H311 H 0.8250 0.8664 0.7369 0.0294 1.0000 Uiso R .
H341 H 0.9603 0.7500 0.8879 0.0452 1.0000 Uiso RS .
H11 H 0.636(3) 0.2500 0.629(3) 0.0270 1.0000 Uiso S .
H141 H 0.9340 0.2500 0.6343 0.0312 1.0000 Uiso DRS .
H121 H 0.8571 0.2500 0.4494 0.0372 1.0000 Uiso DRS .
H92 H 0.7015 0.2005 0.8985 0.0555 1.0000 Uiso R .
H91 H 0.7830 0.2500 0.9398 0.0555 1.0000 Uiso R .

loop_
_atom_site_aniso_label
_atom_site_aniso_U_11
_atom_site_aniso_U_22
_atom_site_aniso_U_33
_atom_site_aniso_U_23
_atom_site_aniso_U_13
_atom_site_aniso_U_12
Ir1 0.01870(8) 0.02048(8) 0.01419(7) 0.0000 0.00106(5) 0.0000
Cl2 0.0325(5) 0.0465(6) 0.0392(6) 0.0000 0.0139(5) 0.0000
P3 0.0322(4) 0.0220(3) 0.0258(4) 0.0063(3) 0.0035(3) 0.0070(3)
C4 0.068(3) 0.0274(16) 0.0419(18) -0.0017(14) 0.0178(18) 0.0111(17)
C5 0.043(2) 0.052(2) 0.059(2) 0.0229(19) -0.0066(18) 0.0143(17)
C6 0.051(2) 0.0281(15) 0.0376(17) 0.0110(13) 0.0053(15) -0.0047(14)
P7 0.0304(5) 0.0201(4) 0.0148(4) 0.0000 -0.0038(4) 0.0000
C8 0.0402(17) 0.0378(17) 0.0343(16) -0.0025(13) -0.0082(13) -0.0123(15)
C9 0.065(3) 0.027(2) 0.0176(18) 0.0000 -0.002(2) 0.0000
B10 0.0223(19) 0.0234(19) 0.024(2) 0.0000 -0.0098(16) 0.0000
N11 0.0208(16) 0.0314(17) 0.0193(15) 0.0000 -0.0003(12) 0.0000
C12 0.026(2) 0.049(3) 0.0164(18) 0.0000 0.0019(15) 0.0000
C13 0.051(2) 0.060(2) 0.0257(15) -0.0132(15) -0.0112(15) -0.0046(18)
C14 0.0239(18) 0.032(2) 0.0232(18) 0.0000 -0.0018(15) 0.0000
C15 0.0279(15) 0.0431(18) 0.0425(18) 0.0074(14) -0.0012(13) -0.0067(13)
Cl16 0.0268(3) 0.0279(3) 0.0342(3) -0.0066(3) 0.0075(3) 0.0044(3)
C17 0.0228(12) 0.0169(11) 0.0188(12) 0.0015(9) 0.0057(9) 0.0015(9)
C18 0.0183(11) 0.0184(11) 0.0169(11) 0.0014(9) -0.0004(8) -0.0020(9)
C19 0.0187(11) 0.0172(10) 0.0149(10) 0.0029(8) 0.0004(9) -0.0005(9)
C20 0.0187(12) 0.0213(12) 0.0193(11) 0.0013(9) -0.0008(9) -0.0006(9)
C21 0.0217(12) 0.0200(12) 0.0196(11) 0.0023(10) -0.0001(10) -0.0068(10)
C22 0.0290(14) 0.0198(12) 0.0167(11) 0.0004(9) 0.0017(10) -0.0047(10)
Cl23 0.0254(3) 0.0365(4) 0.0255(3) -0.0036(3) -0.0044(2) -0.0126(3)
B24 0.0151(17) 0.0184(17) 0.0136(17) 0.0000 -0.0028(13) 0.0000
C25 0.0166(16) 0.0240(17) 0.0126(14) 0.0000 -0.0037(12) 0.0000
C26 0.0199(11) 0.0214(12) 0.0203(11) 0.0037(10) 0.0013(9) 0.0014(9)
C27 0.0194(12) 0.0262(14) 0.0197(12) 0.0074(10) -0.0021(9) 0.0000(10)
Cl28 0.0348(4) 0.0292(4) 0.0418(4) 0.0154(3) 0.0161(3) 0.0037(3)
C29 0.0186(17) 0.0297(19) 0.0163(16) 0.0000 0.0010(13) 0.0000
C30 0.0145(16) 0.0272(18) 0.0135(15) 0.0000 0.0005(12) 0.0000
C31 0.0207(12) 0.0288(13) 0.0221(12) -0.0051(10) -0.0011(10) -0.0013(10)
C32 0.0262(14) 0.051(2) 0.0221(13) -0.0121(12) 0.0000(11) -0.0073(14)
Cl33 0.0534(5) 0.0708(7) 0.0469(5) -0.0306(5) -0.0123(4) -0.0170(5)
C34 0.0210(19) 0.073(3) 0.0171(18) 0.0000 -0.0061(15) 0.0000

loop_
_atom_type_symbol
_atom_type_scat_dispersion_real
_atom_type_scat_dispersion_imag
_atom_type_scat_Cromer_Mann_a1
_atom_type_scat_Cromer_Mann_b1
_atom_type_scat_Cromer_Mann_a2
_atom_type_scat_Cromer_Mann_b2
_atom_type_scat_Cromer_Mann_a3
_atom_type_scat_Cromer_Mann_b3
_atom_type_scat_Cromer_Mann_a4
_atom_type_scat_Cromer_Mann_b4
_atom_type_scat_Cromer_Mann_c
_atom_type_scat_source
C 0.0033 0.0016 2.3100 20.8439 1.0200 10.2075 1.5886 0.5687 0.8650 51.6512 0.2156 'International Tables Vol C 4.2.6.8 and 6.1.1.4'
H 0.0000 0.0000 0.4930 10.5109 0.3229 26.1257 0.1402 3.1424 0.0408 57.7998 0.0030 'International Tables Vol C 4.2.6.8 and 6.1.1.4'
Ir -1.4442 7.9887 27.3049 1.5928 16.7296 8.8655 15.6115 0.4179 5.8338 45.0011 11.4722 'International Tables Vol C 4.2.6.8 and 6.1.1.4'
B 0.0013 0.0007 2.0545 23.2185 1.3326 1.0210 1.0979 60.3498 0.7068 0.1403 -0.1932 'International Tables Vol C 4.2.6.8 and 6.1.1.4'
P 0.1023 0.0942 6.4345 1.9067 4.1791 27.1570 1.7800 0.5260 1.4908 68.1645 1.1149 'International Tables Vol C 4.2.6.8 and 6.1.1.4'
Cl 0.1484 0.1585 11.4604 0.0104 7.1964 1.1662 6.2556 18.5194 1.6455 47.7784 -9.5574 'International Tables Vol C 4.2.6.8 and 6.1.1.4'
N 0.0061 0.0033 12.2126 0.0057 3.1322 9.8933 2.0125 28.9975 1.1663 0.5826 -11.5290 'International Tables Vol C 4.2.6.8 and 6.1.1.4'

loop_
_geom_angle_atom_site_label_1
_geom_angle_site_symmetry_1
_geom_angle_atom_site_label_2
_geom_angle_atom_site_label_3
_geom_angle_site_symmetry_3
_geom_angle
_geom_angle_publ_flag
P3 5_555 Ir1 Cl2 . 85.341(19) yes
P3 5_555 Ir1 P3 . 167.07(4) yes
Cl2 . Ir1 P3 . 85.341(19) yes
P3 5_555 Ir1 P7 . 94.87(2) yes
Cl2 . Ir1 P7 . 95.15(4) yes
P3 . Ir1 P7 . 94.87(2) yes
P3 5_555 Ir1 B10 . 93.51(2) yes
Cl2 . Ir1 B10 . 166.76(13) yes
P3 . Ir1 B10 . 93.51(2) yes
P7 . Ir1 B10 . 98.09(13) yes
P3 5_555 Ir1 H11 . 84.82(12) no
Cl2 . Ir1 H11 . 80.4(17) no
P3 . Ir1 H11 . 84.82(12) no
P7 . Ir1 H11 . 175.6(17) no
B10 . Ir1 H11 . 86.3(17) no
Ir1 . P3 C4 . 115.53(12) yes
Ir1 . P3 C5 . 111.90(15) yes
C4 . P3 C5 . 102.9(2) yes
Ir1 . P3 C6 . 118.77(12) yes
C4 . P3 C6 . 102.92(18) yes
C5 . P3 C6 . 102.89(18) yes
P3 . C4 H42 . 108.6 no
P3 . C4 H41 . 108.1 no
H42 . C4 H41 . 110.5 no
P3 . C4 H43 . 108.8 no
H42 . C4 H43 . 110.6 no
H41 . C4 H43 . 110.2 no
P3 . C5 H51 . 109.5 no
P3 . C5 H53 . 109.9 no
H51 . C5 H53 . 108.4 no
P3 . C5 H52 . 108.9 no
H51 . C5 H52 . 109.7 no
H53 . C5 H52 . 110.4 no
P3 . C6 H62 . 109.4 no
P3 . C6 H61 . 110.5 no
H62 . C6 H61 . 109.3 no
P3 . C6 H63 . 109.1 no
H62 . C6 H63 . 108.9 no
H61 . C6 H63 . 109.6 no
C8 5_555 P7 Ir1 . 116.84(11) yes
C8 5_555 P7 C8 . 98.4(3) yes
Ir1 . P7 C8 . 116.84(11) yes
C8 5_555 P7 C9 . 103.54(16) yes
Ir1 . P7 C9 . 115.28(18) yes
C8 . P7 C9 . 103.54(16) yes
P7 . C8 H82 . 109.4 no
P7 . C8 H83 . 109.5 no
H82 . C8 H83 . 110.2 no
P7 . C8 H81 . 108.4 no
H82 . C8 H81 . 109.9 no
H83 . C8 H81 . 109.4 no
H92 5_555 C9 P7 . 106.1 no
H92 5_555 C9 H92 . 109.0 no
P7 . C9 H92 . 106.1 no
H92 5_555 C9 H91 . 113.7 no
P7 . C9 H91 . 107.7 no
H92 . C9 H91 . 113.7 no
Ir1 . B10 N11 . 177.2(3) yes
B10 . N11 C12 . 125.2(3) yes
B10 . N11 C14 . 116.6(3) yes
C12 . N11 C14 . 118.2(3) yes
C13 5_555 C12 N11 . 111.2(2) yes
C13 5_555 C12 C13 . 112.8(4) yes
N11 . C12 C13 . 111.2(2) yes
C13 5_555 C12 H121 . 102.6 no
N11 . C12 H121 . 116.0 no
C13 . C12 H121 . 102.6 no
C12 . C13 H132 . 109.1 no
C12 . C13 H131 . 108.8 no
H132 . C13 H131 . 109.5 no
C12 . C13 H133 . 110.3 no
H132 . C13 H133 . 108.7 no
H131 . C13 H133 . 110.4 no
C15 5_555 C14 N11 . 111.6(2) yes
C15 5_555 C14 C15 . 112.0(4) yes
N11 . C14 C15 . 111.6(2) yes
C15 5_555 C14 H141 . 102.7 no
N11 . C14 H141 . 115.8 no
C15 . C14 H141 . 102.7 no
C14 . C15 H151 . 109.6 no
C14 . C15 H152 . 108.2 no
H151 . C15 H152 . 109.5 no
C14 . C15 H153 . 109.4 no
H151 . C15 H153 . 110.3 no
H152 . C15 H153 . 109.8 no
Cl16 . C17 C18 . 119.8(2) yes
Cl16 . C17 C22 . 117.7(2) yes
C18 . C17 C22 . 122.5(2) yes
C17 . C18 C19 . 120.6(2) yes
C17 . C18 H181 . 119.4 no
C19 . C18 H181 . 120.0 no
C18 . C19 C20 . 116.7(2) yes
C18 . C19 B24 . 123.3(2) yes
C20 . C19 B24 . 119.7(2) yes
C19 . C20 C21 . 121.2(2) yes
C19 . C20 H201 . 119.9 no
C21 . C20 H201 . 118.9 no
C20 . C21 C22 . 122.4(2) yes
C20 . C21 Cl23 . 118.8(2) yes
C22 . C21 Cl23 . 118.8(2) yes
C17 . C22 C21 . 116.6(2) yes
C17 . C22 H221 . 122.8 no
C21 . C22 H221 . 120.5 no
C19 5_565 B24 C19 . 103.3(3) yes
C19 5_565 B24 C25 . 111.64(19) yes
C19 . B24 C25 . 111.64(19) yes
C19 5_565 B24 C30 . 114.21(19) yes
C19 . B24 C30 . 114.21(19) yes
C25 . B24 C30 . 102.2(3) yes
B24 . C25 C26 5_565 121.52(16) yes
B24 . C25 C26 . 121.52(16) yes
C26 5_565 C25 C26 . 116.5(3) yes
C25 . C26 C27 . 121.0(3) yes
C25 . C26 H261 . 120.1 no
C27 . C26 H261 . 118.9 no
C26 . C27 Cl28 . 119.6(2) yes
C26 . C27 C29 . 122.4(3) yes
Cl28 . C27 C29 . 117.9(2) yes
C27 . C29 C27 5_565 116.6(3) yes
C27 . C29 H291 . 121.7 no
C27 5_565 C29 H291 . 121.7 no
B24 . C30 C31 5_565 121.13(17) yes
B24 . C30 C31 . 121.13(17) yes
C31 5_565 C30 C31 . 116.9(3) yes
C30 . C31 C32 . 120.8(3) yes
C30 . C31 H311 . 120.5 no
C32 . C31 H311 . 118.6 no
C31 . C32 Cl33 . 119.0(3) yes
C31 . C32 C34 . 121.9(3) yes
Cl33 . C32 C34 . 119.0(2) yes
C32 . C34 C32 5_565 117.6(4) yes
C32 . C34 H341 . 121.2 no
C32 5_565 C34 H341 . 121.2 no

loop_
_geom_bond_atom_site_label_1
_geom_bond_atom_site_label_2
_geom_bond_site_symmetry_2
_geom_bond_distance
_geom_bond_publ_flag
Ir1 P3 5_555 2.3323(8) yes
Ir1 Cl2 . 2.4786(11) yes
Ir1 P3 . 2.3323(8) yes
Ir1 P7 . 2.3742(9) yes
Ir1 B10 . 1.897(5) yes
Ir1 H11 . 1.61(5) no
P3 C4 . 1.820(3) yes
P3 C5 . 1.808(4) yes
P3 C6 . 1.807(3) yes
C4 H42 . 0.970 no
C4 H41 . 0.971 no
C4 H43 . 0.964 no
C5 H51 . 0.961 no
C5 H53 . 0.959 no
C5 H52 . 0.958 no
C6 H62 . 0.959 no
C6 H61 . 0.954 no
C6 H63 . 0.971 no
P7 C8 5_555 1.822(3) yes
P7 C8 . 1.822(3) yes
P7 C9 . 1.822(5) yes
C8 H82 . 0.965 no
C8 H83 . 0.964 no
C8 H81 . 0.954 no
C9 H92 5_555 1.047 no
C9 H92 . 1.047 no
C9 H91 . 1.040 no
B10 N11 . 1.346(6) yes
N11 C12 . 1.495(5) yes
N11 C14 . 1.494(5) yes
C12 C13 5_555 1.512(4) yes
C12 C13 . 1.512(4) yes
C12 H121 . 0.866 no
C13 H132 . 0.960 no
C13 H131 . 0.982 no
C13 H133 . 0.968 no
C14 C15 5_555 1.518(4) yes
C14 C15 . 1.518(4) yes
C14 H141 . 0.866 no
C15 H151 . 0.967 no
C15 H152 . 0.967 no
C15 H153 . 0.966 no
Cl16 C17 . 1.745(3) yes
C17 C18 . 1.391(4) yes
C17 C22 . 1.390(4) yes
C18 C19 . 1.406(3) yes
C18 H181 . 0.943 no
C19 C20 . 1.408(3) yes
C19 B24 . 1.642(3) yes
C20 C21 . 1.381(4) yes
C20 H201 . 0.933 no
C21 C22 . 1.383(4) yes
C21 Cl23 . 1.739(3) yes
C22 H221 . 0.928 no
B24 C25 . 1.651(5) yes
B24 C30 . 1.635(5) yes
C25 C26 5_565 1.405(3) yes
C25 C26 . 1.405(3) yes
C26 C27 . 1.389(4) yes
C26 H261 . 0.943 no
C27 Cl28 . 1.744(3) yes
C27 C29 . 1.384(3) yes
C29 H291 . 0.931 no
C30 C31 5_565 1.398(3) yes
C30 C31 . 1.398(3) yes
C31 C32 . 1.395(4) yes
C31 H311 . 0.922 no
C32 Cl33 . 1.741(3) yes
C32 C34 . 1.372(4) yes
C34 H341 . 0.922 no
